data_7034814
loop_
_publ_author_name
'Borner, C.'
'Brandhorst, K.'
'Kleeberg, C.'

_publ_section_title
;
 Selective B-B bond activation in an unsymmetrical diborane(4) by
 [(Me3P)4Rh-X] (X = Me, OtBu): a switch of mechanism?
;
_journal_issue 18
_journal_name_full 'Dalton transactions (Cambridge, England : 2003)'
_journal_page_first 8600
_journal_page_last 8604
_journal_paper_doi 10.1039/c5dt00618j
_journal_volume 44
_journal_year 2015
_chemical_formula_moiety 'C18 H48 B O2 P4 Rh'
_chemical_formula_sum 'C18 H48 B O2 P4 Rh'
_chemical_formula_weight 534.16
_chemical_name_systematic
;
 ?
;
_space_group_crystal_system triclinic
_space_group_IT_number 2
_space_group_name_Hall '-P 1'
_space_group_name_H-M_alt 'P -1'
_symmetry_space_group_name_Hall '-P 1'
_symmetry_space_group_name_H-M 'P -1'
_atom_sites_solution_hydrogens geom
_atom_sites_solution_primary direct
_audit_creation_method SHELXL-2013
_audit_update_record
;
2014-12-04 deposited with the CCDC.
2015-03-31 downloaded from the CCDC.
;
_cell_angle_alpha 90.471(8)
_cell_angle_beta 98.184(6)
_cell_angle_gamma 90.520(8)
_cell_formula_units_Z 2
_cell_length_a 9.2105(6)
_cell_length_b 12.2896(12)
_cell_length_c 12.3812(11)
_cell_measurement_reflns_used 22157
_cell_measurement_temperature 100(2)
_cell_measurement_theta_max 30.57
_cell_measurement_theta_min 2.75
_cell_volume 1387.1(2)
_computing_cell_refinement
;
 CrysAlisPro, Agilent Technologies,
 Version 1.171.36.28 (release 01-02-2013 CrysAlis171 .NET)
 (compiled Feb  1 2013,16:14:44)
;
_computing_data_collection
;
 CrysAlisPro, Agilent Technologies,
 Version 1.171.36.28 (release 01-02-2013 CrysAlis171 .NET)
 (compiled Feb  1 2013,16:14:44)
;
_computing_data_reduction
;
 CrysAlisPro, Agilent Technologies,
 Version 1.171.36.28 (release 01-02-2013 CrysAlis171 .NET)
 (compiled Feb  1 2013,16:14:44)
;
_computing_molecular_graphics
;
 Diamond 3.2i, K. Brandenburg, Crystal Impact GbR, Bonn, Germany.
;
_computing_publication_material
;
 WinGX v2013.2 (L. J. Farrugia, J. Appl. Cryst. 2012, 45, 849-854.)
;
_computing_structure_refinement
;
 SHELXL-2013 (G. M. Sheldrick, Acta Cryst. (2008). A64, 122-122)'
;
_computing_structure_solution
;
 SIR-92 (A. Altomare, G. Cascarano, C. Giacovazzo and A. Guagliardi,
 J. Appl. Crystallogr. 1993, 26, 343-350.)
;
_diffrn_ambient_temperature 100(2)
_diffrn_detector_area_resol_mean 16.1419
_diffrn_measured_fraction_theta_full 1.000
_diffrn_measured_fraction_theta_max 0.995
_diffrn_measurement_device_type 'Oxford Diffraction, Xcalibur, EOS'
_diffrn_measurement_method \w-scan
_diffrn_radiation_monochromator graphite
_diffrn_radiation_source 'Enhance (Mo) X-ray Source'
_diffrn_radiation_type MoK\a
_diffrn_radiation_wavelength 0.71073
_diffrn_reflns_av_unetI/netI 0.0517
_diffrn_reflns_laue_measured_fraction_full 1.000
_diffrn_reflns_laue_measured_fraction_max 0.995
_diffrn_reflns_limit_h_max 12
_diffrn_reflns_limit_h_min -12
_diffrn_reflns_limit_k_max 17
_diffrn_reflns_limit_k_min -17
_diffrn_reflns_limit_l_max 17
_diffrn_reflns_limit_l_min -17
_diffrn_reflns_number 25564
_diffrn_reflns_point_group_measured_fraction_full 1.000
_diffrn_reflns_point_group_measured_fraction_max 0.995
_diffrn_reflns_theta_full 25.242
_diffrn_reflns_theta_max 30.000
_diffrn_reflns_theta_min 2.234
_exptl_absorpt_coefficient_mu 0.856
_exptl_absorpt_correction_T_max 1.000
_exptl_absorpt_correction_T_min 0.958
_exptl_absorpt_correction_type multi-scan
_exptl_absorpt_process_details
;
 CrysAlisPro, Agilent Technologies,
 Version 1.171.36.24a (release 19-12-2012 CrysAlis171 .NET)
 (compiled Dec 19 2012,11:08:27)
 Empirical absorption correction using spherical harmonics,
 implemented in SCALE3 ABSPACK scaling algorithm.
;
_exptl_crystal_colour 'clear colourless'
_exptl_crystal_density_diffrn 1.279
_exptl_crystal_description 'fragment of rod'
_exptl_crystal_F_000 564
_exptl_crystal_size_max 0.50
_exptl_crystal_size_mid 0.18
_exptl_crystal_size_min 0.16
_refine_diff_density_max 1.539
_refine_diff_density_min -2.467
_refine_diff_density_rms 0.112
_refine_ls_extinction_method none
_refine_ls_goodness_of_fit_ref 1.006
_refine_ls_hydrogen_treatment constr
_refine_ls_matrix_type full
_refine_ls_number_parameters 252
_refine_ls_number_reflns 25564
_refine_ls_number_restraints 0
_refine_ls_restrained_S_all 1.006
_refine_ls_R_factor_all 0.0494
_refine_ls_R_factor_gt 0.0380
_refine_ls_shift/su_max 0.001
_refine_ls_shift/su_mean 0.000
_refine_ls_structure_factor_coef Fsqd
_refine_ls_weighting_details 'w=1/[\s^2^(Fo^2^)+(0.0557P)^2^] where P=(Fo^2^+2Fc^2^)/3'
_refine_ls_weighting_scheme calc
_refine_ls_wR_factor_gt 0.0878
_refine_ls_wR_factor_ref 0.0911
_reflns_number_gt 21727
_reflns_number_total 25564
_reflns_threshold_expression 'I > 2\s(I)'
_cod_data_source_file c5dt00618j2.cif
_cod_data_source_block cb37ck
_cod_depositor_comments 'Adding full bibliography for 7034812--7034816.cif.'
_cod_database_code 7034814
_shelx_space_group_comment
;
The symmetry employed for this shelxl refinement is uniquely defined
by the following loop, which should always be used as a source of
symmetry information in preference to the above space-group names.
They are only intended as comments.
;
_shelxl_version_number 2013-4

loop_
_space_group_symop_operation_xyz
'x, y, z'
'-x, -y, -z'

loop_
_atom_site_label
_atom_site_type_symbol
_atom_site_fract_x
_atom_site_fract_y
_atom_site_fract_z
_atom_site_U_iso_or_equiv
_atom_site_adp_type
_atom_site_occupancy
_atom_site_site_symmetry_order
_atom_site_calc_flag
_atom_site_refinement_flags_posn
_atom_site_refinement_flags_adp
C1 C 0.6825(3) 0.2100(3) 1.0447(2) 0.0157(6) Uani 1 1 d . .
C2 C 0.5875(3) 0.3122(3) 1.0193(2) 0.0160(6) Uani 1 1 d . .
C3 C 0.8346(3) 0.2375(3) 1.1082(2) 0.0214(7) Uani 1 1 d . .
H3A H 0.8973 0.1734 1.1100 0.032 Uiso 1 1 calc R U
H3B H 0.8242 0.2596 1.1829 0.032 Uiso 1 1 calc R U
H3C H 0.8794 0.2973 1.0721 0.032 Uiso 1 1 calc R U
C4 C 0.6107(4) 0.1183(3) 1.0996(3) 0.0234(7) Uani 1 1 d . .
H4A H 0.5201 0.0953 1.0534 0.035 Uiso 1 1 calc R U
H4B H 0.5877 0.1436 1.1704 0.035 Uiso 1 1 calc R U
H4C H 0.6779 0.0567 1.1104 0.035 Uiso 1 1 calc R U
C5 C 0.6273(4) 0.4069(3) 1.0986(2) 0.0212(7) Uani 1 1 d . .
H5A H 0.7294 0.4291 1.0968 0.032 Uiso 1 1 calc R U
H5B H 0.6155 0.3842 1.1726 0.032 Uiso 1 1 calc R U
H5C H 0.5625 0.4682 1.0773 0.032 Uiso 1 1 calc R U
C6 C 0.4226(3) 0.2881(3) 1.0096(3) 0.0245(7) Uani 1 1 d . .
H6A H 0.3678 0.3524 0.9817 0.037 Uiso 1 1 calc R U
H6B H 0.3973 0.2700 1.0816 0.037 Uiso 1 1 calc R U
H6C H 0.3973 0.2266 0.9594 0.037 Uiso 1 1 calc R U
C7 C 0.9594(3) 0.2585(3) 0.4873(2) 0.0217(7) Uani 1 1 d . .
H7A H 0.9562 0.2692 0.4087 0.033 Uiso 1 1 calc R U
H7B H 1.0106 0.1907 0.5085 0.033 Uiso 1 1 calc R U
H7C H 1.0116 0.3198 0.5270 0.033 Uiso 1 1 calc R U
C8 C 0.6913(4) 0.3636(3) 0.4384(3) 0.0242(8) Uani 1 1 d . .
H8A H 0.7243 0.4326 0.4742 0.036 Uiso 1 1 calc R U
H8B H 0.5841 0.3585 0.4306 0.036 Uiso 1 1 calc R U
H8C H 0.7228 0.3603 0.3660 0.036 Uiso 1 1 calc R U
C9 C 0.7058(3) 0.1364(3) 0.4272(3) 0.0228(7) Uani 1 1 d . .
H9A H 0.5986 0.1313 0.4197 0.034 Uiso 1 1 calc R U
H9B H 0.7484 0.0683 0.4568 0.034 Uiso 1 1 calc R U
H9C H 0.7357 0.1493 0.3554 0.034 Uiso 1 1 calc R U
C10 C 0.9633(4) 0.4830(3) 0.6654(3) 0.0224(7) Uani 1 1 d . .
H10A H 0.9207 0.4892 0.5886 0.034 Uiso 1 1 calc R U
H10B H 1.0516 0.4383 0.6711 0.034 Uiso 1 1 calc R U
H10C H 0.9892 0.5557 0.6958 0.034 Uiso 1 1 calc R U
C11 C 0.6997(4) 0.5313(3) 0.7376(3) 0.0325(8) Uani 1 1 d . .
H11A H 0.6285 0.5168 0.7876 0.049 Uiso 1 1 calc R U
H11B H 0.6481 0.5385 0.6632 0.049 Uiso 1 1 calc R U
H11C H 0.7533 0.5990 0.7596 0.049 Uiso 1 1 calc R U
C12 C 0.9328(4) 0.4468(3) 0.8768(3) 0.0338(9) Uani 1 1 d . .
H12A H 0.9658 0.5229 0.8810 0.051 Uiso 1 1 calc R U
H12B H 1.0182 0.3991 0.8885 0.051 Uiso 1 1 calc R U
H12C H 0.8702 0.4332 0.9331 0.051 Uiso 1 1 calc R U
C13 C 0.3823(3) 0.1870(3) 0.5305(3) 0.0253(8) Uani 1 1 d . .
H13A H 0.2769 0.1823 0.5342 0.038 Uiso 1 1 calc R U
H13B H 0.4168 0.1164 0.5077 0.038 Uiso 1 1 calc R U
H13C H 0.4007 0.2425 0.4776 0.038 Uiso 1 1 calc R U
C14 C 0.4033(3) 0.1138(3) 0.7398(3) 0.0218(7) Uani 1 1 d . .
H14A H 0.4372 0.1217 0.8182 0.033 Uiso 1 1 calc R U
H14B H 0.4351 0.0436 0.7139 0.033 Uiso 1 1 calc R U
H14C H 0.2960 0.1173 0.7264 0.033 Uiso 1 1 calc R U
C015 C 0.3651(3) 0.3361(3) 0.6972(3) 0.0245(7) Uani 1 1 d . .
H01A H 0.2625 0.3115 0.6872 0.037 Uiso 1 1 calc R U
H01B H 0.3762 0.3967 0.6480 0.037 Uiso 1 1 calc R U
H01C H 0.3941 0.3602 0.7729 0.037 Uiso 1 1 calc R U
C16 C 0.7671(4) -0.0245(3) 0.7955(3) 0.0258(7) Uani 1 1 d . .
H16A H 0.6971 -0.0518 0.7340 0.039 Uiso 1 1 calc R U
H16B H 0.7144 -0.0047 0.8561 0.039 Uiso 1 1 calc R U
H16C H 0.8385 -0.0812 0.8191 0.039 Uiso 1 1 calc R U
C17 C 1.0132(3) 0.1117(3) 0.8676(2) 0.0236(7) Uani 1 1 d . .
H17A H 0.9740 0.1402 0.9315 0.035 Uiso 1 1 calc R U
H17B H 1.0872 0.1624 0.8473 0.035 Uiso 1 1 calc R U
H17C H 1.0582 0.0408 0.8849 0.035 Uiso 1 1 calc R U
C18 C 0.9680(4) 0.0242(3) 0.6586(3) 0.0238(8) Uani 1 1 d . .
H18A H 1.0150 -0.0396 0.6948 0.036 Uiso 1 1 calc R U
H18B H 1.0434 0.0732 0.6373 0.036 Uiso 1 1 calc R U
H18C H 0.9015 0.0009 0.5934 0.036 Uiso 1 1 calc R U
B1 B 0.6828(3) 0.2543(3) 0.8633(2) 0.0107(5) Uani 1 1 d . .
P1 P 0.77130(7) 0.25060(8) 0.52067(5) 0.01364(14) Uani 1 1 d . .
P2 P 0.82877(8) 0.41893(7) 0.74216(6) 0.01481(16) Uani 1 1 d . .
P3 P 0.48146(7) 0.22433(6) 0.66642(6) 0.01452(17) Uani 1 1 d . .
P4 P 0.86324(8) 0.09594(7) 0.75293(6) 0.01426(16) Uani 1 1 d . .
Rh1 Rh 0.72964(2) 0.24843(2) 0.70190(2) 0.00963(6) Uani 1 1 d . .
O1 O 0.7057(2) 0.17164(19) 0.93747(15) 0.0164(4) Uani 1 1 d . .
O2 O 0.6197(2) 0.34210(18) 0.91205(15) 0.0150(4) Uani 1 1 d . .

loop_
_atom_site_aniso_label
_atom_site_aniso_U_11
_atom_site_aniso_U_22
_atom_site_aniso_U_33
_atom_site_aniso_U_23
_atom_site_aniso_U_13
_atom_site_aniso_U_12
C1 0.0214(13) 0.0164(16) 0.0102(11) 0.0016(11) 0.0055(10) 0.0000(11)
C2 0.0171(12) 0.0194(18) 0.0124(12) 0.0015(11) 0.0051(10) 0.0012(11)
C3 0.0225(14) 0.026(2) 0.0154(12) 0.0032(13) 0.0013(11) 0.0019(14)
C4 0.0319(16) 0.022(2) 0.0179(14) 0.0045(13) 0.0092(13) -0.0009(14)
C5 0.0304(16) 0.020(2) 0.0138(13) -0.0022(12) 0.0047(12) 0.0045(13)
C6 0.0176(13) 0.035(2) 0.0224(14) -0.0004(14) 0.0095(12) 0.0019(13)
C7 0.0187(13) 0.028(2) 0.0204(13) 0.0002(15) 0.0100(11) -0.0001(14)
C8 0.0269(16) 0.028(2) 0.0174(14) 0.0095(13) 0.0019(13) 0.0044(14)
C9 0.0229(15) 0.028(2) 0.0172(14) -0.0083(13) 0.0035(12) -0.0028(13)
C10 0.0253(15) 0.020(2) 0.0243(15) -0.0023(14) 0.0108(13) -0.0066(13)
C11 0.0355(18) 0.015(2) 0.052(2) -0.0054(16) 0.0230(17) 0.0012(14)
C12 0.043(2) 0.036(2) 0.0201(15) -0.0012(15) -0.0031(15) -0.0264(18)
C13 0.0152(13) 0.040(2) 0.0195(14) -0.0017(14) -0.0011(12) -0.0019(13)
C14 0.0155(13) 0.025(2) 0.0252(15) -0.0016(13) 0.0057(12) -0.0069(12)
C015 0.0173(13) 0.026(2) 0.0301(16) -0.0001(14) 0.0015(12) 0.0079(13)
C16 0.0272(15) 0.0170(18) 0.0355(17) 0.0032(15) 0.0121(14) 0.0048(14)
C17 0.0176(14) 0.032(2) 0.0188(14) 0.0026(13) -0.0051(12) 0.0089(13)
C18 0.0236(15) 0.027(2) 0.0224(15) -0.0019(14) 0.0075(13) 0.0125(14)
B1 0.0027(11) 0.0134(16) 0.0155(12) 0.0005(14) -0.0001(10) -0.0028(12)
P1 0.0134(3) 0.0175(4) 0.0105(3) 0.0000(3) 0.0033(2) 0.0006(3)
P2 0.0175(3) 0.0137(4) 0.0138(3) -0.0017(3) 0.0050(3) -0.0037(3)
P3 0.0085(3) 0.0211(5) 0.0139(3) -0.0006(3) 0.0014(2) 0.0003(3)
P4 0.0128(3) 0.0155(5) 0.0150(3) 0.0008(3) 0.0034(3) 0.0040(3)
Rh1 0.00857(9) 0.01157(11) 0.00907(9) 0.00023(10) 0.00235(6) 0.00036(9)
O1 0.0228(10) 0.0145(12) 0.0134(9) 0.0013(8) 0.0075(8) 0.0025(8)
O2 0.0194(9) 0.0157(12) 0.0112(8) 0.0013(8) 0.0065(8) 0.0042(8)

loop_
_atom_type_symbol
_atom_type_description
_atom_type_scat_dispersion_real
_atom_type_scat_dispersion_imag
_atom_type_scat_source
C C 0.0033 0.0016 'International Tables Vol C Tables 4.2.6.8 and 6.1.1.4'
H H 0.0000 0.0000 'International Tables Vol C Tables 4.2.6.8 and 6.1.1.4'
B B 0.0013 0.0007 'International Tables Vol C Tables 4.2.6.8 and 6.1.1.4'
P P 0.1023 0.0942 'International Tables Vol C Tables 4.2.6.8 and 6.1.1.4'
Rh Rh -1.1178 0.9187 'International Tables Vol C Tables 4.2.6.8 and 6.1.1.4'
O O 0.0106 0.0060 'International Tables Vol C Tables 4.2.6.8 and 6.1.1.4'

loop_
_geom_angle_atom_site_label_1
_geom_angle_atom_site_label_2
_geom_angle_atom_site_label_3
_geom_angle
O1 C1 C4 107.7(3)
O1 C1 C3 107.0(2)
C4 C1 C3 110.4(2)
O1 C1 C2 103.2(2)
C4 C1 C2 115.4(3)
C3 C1 C2 112.4(3)
O2 C2 C5 109.4(3)
O2 C2 C6 107.8(2)
C5 C2 C6 109.5(3)
O2 C2 C1 102.4(2)
C5 C2 C1 114.3(2)
C6 C2 C1 113.1(3)
O1 B1 O2 108.7(2)
O1 B1 Rh1 125.6(2)
O2 B1 Rh1 125.7(2)
C8 P1 C7 99.04(17)
C8 P1 C9 99.06(15)
C7 P1 C9 97.33(16)
C8 P1 Rh1 116.26(12)
C7 P1 Rh1 120.44(9)
C9 P1 Rh1 120.31(12)
C11 P2 C12 98.6(2)
C11 P2 C10 98.18(18)
C12 P2 C10 95.29(16)
C11 P2 Rh1 116.56(13)
C12 P2 Rh1 119.75(13)
C10 P2 Rh1 123.33(12)
C015 P3 C14 100.00(17)
C015 P3 C13 98.06(15)
C14 P3 C13 95.62(16)
C015 P3 Rh1 118.21(11)
C14 P3 Rh1 116.43(10)
C13 P3 Rh1 123.69(11)
C16 P4 C17 101.08(16)
C16 P4 C18 96.62(18)
C17 P4 C18 97.44(15)
C16 P4 Rh1 118.66(11)
C17 P4 Rh1 116.76(12)
C18 P4 Rh1 121.88(11)
B1 Rh1 P3 81.42(7)
B1 Rh1 P4 86.34(10)
P3 Rh1 P4 115.98(3)
B1 Rh1 P2 84.11(11)
P3 Rh1 P2 120.36(3)
P4 Rh1 P2 120.37(3)
B1 Rh1 P1 176.48(9)
P3 Rh1 P1 96.58(2)
P4 Rh1 P1 97.15(3)
P2 Rh1 P1 94.46(3)
B1 O1 C1 110.2(2)
B1 O2 C2 110.2(2)

loop_
_geom_bond_atom_site_label_1
_geom_bond_atom_site_label_2
_geom_bond_distance
C1 O1 1.449(3)
C1 C4 1.516(5)
C1 C3 1.539(4)
C1 C2 1.546(4)
C2 O2 1.451(3)
C2 C5 1.524(4)
C2 C6 1.532(4)
C7 P1 1.839(3)
C8 P1 1.827(3)
C9 P1 1.853(3)
C10 P2 1.840(4)
C11 P2 1.827(4)
C12 P2 1.829(3)
C13 P3 1.849(3)
C14 P3 1.838(4)
C015 P3 1.820(3)
C16 P4 1.837(4)
C17 P4 1.842(3)
C18 P4 1.842(3)
B1 O1 1.372(4)
B1 O2 1.403(4)
B1 Rh1 2.104(3)
P1 Rh1 2.3299(7)
P2 Rh1 2.3002(9)
P3 Rh1 2.2816(7)
P4 Rh1 2.2946(8)

loop_
_geom_torsion_atom_site_label_1
_geom_torsion_atom_site_label_2
_geom_torsion_atom_site_label_3
_geom_torsion_atom_site_label_4
_geom_torsion
O1 C1 C2 O2 -22.3(3)
C4 C1 C2 O2 -139.5(2)
C3 C1 C2 O2 92.7(3)
O1 C1 C2 C5 -140.4(3)
C4 C1 C2 C5 102.4(3)
C3 C1 C2 C5 -25.4(4)
O1 C1 C2 C6 93.4(3)
C4 C1 C2 C6 -23.8(4)
C3 C1 C2 C6 -151.6(2)
O2 B1 O1 C1 -10.4(3)
Rh1 B1 O1 C1 171.08(19)
C4 C1 O1 B1 143.1(2)
C3 C1 O1 B1 -98.2(3)
C2 C1 O1 B1 20.6(3)
O1 B1 O2 C2 -5.4(3)
Rh1 B1 O2 C2 173.11(18)
C5 C2 O2 B1 139.0(2)
C6 C2 O2 B1 -102.0(3)
C1 C2 O2 B1 17.4(3)
